data_4130166
loop_
_publ_author_name
'Huang, Rong'
'Chang, Xin'
'Li, Jun'
'Wang, Chun-Jiang'

_publ_section_title
;
 Cu(I)-Catalyzed Asymmetric Multicomponent Cascade Inverse Electron-Demand
 Aza-Diels-Alder/Nucleophilic Addition/Ring-Opening Reaction Involving
 2-Methoxyfurans as Efficient Dienophiles.
;
_journal_issue 12
_journal_name_full 'Journal of the American Chemical Society'
_journal_page_first 3998
_journal_page_last 4001
_journal_paper_doi 10.1021/jacs.6b01008
_journal_volume 138
_journal_year 2016
_chemical_formula_sum 'C20 H20 Cl N2 O4'
_chemical_formula_weight 387.83
_space_group_IT_number 2
_space_group_name_Hall '-P 1'
_space_group_name_H-M_alt 'P -1'
_symmetry_cell_setting triclinic
_symmetry_space_group_name_H-M 'P -1'
_atom_sites_solution_hydrogens geom
_atom_sites_solution_primary direct
_atom_sites_solution_secondary difmap
_audit_creation_method SHELXL-97
_cell_angle_alpha 96.214(2)
_cell_angle_beta 95.884(2)
_cell_angle_gamma 90.396(2)
_cell_formula_units_Z 2
_cell_length_a 5.8557(9)
_cell_length_b 9.2297(13)
_cell_length_c 17.447(3)
_cell_measurement_temperature 296(2)
_cell_volume 932.3(3)
_computing_cell_refinement 'Bruker SMART'
_computing_data_collection 'Bruker SMART'
_computing_data_reduction 'Bruker SAINT'
_computing_molecular_graphics 'Bruker SHELXTL'
_computing_publication_material 'Bruker SHELXTL'
_computing_structure_refinement 'SHELXL-97 (Sheldrick, 1997)'
_computing_structure_solution 'SHELXS-97 (Sheldrick, 1990)'
_diffrn_ambient_temperature 296(2)
_diffrn_measured_fraction_theta_full 0.999
_diffrn_measured_fraction_theta_max 0.999
_diffrn_radiation_monochromator graphite
_diffrn_radiation_source 'fine-focus sealed tube'
_diffrn_radiation_type MoK\a
_diffrn_radiation_wavelength 0.71073
_diffrn_reflns_av_R_equivalents 0.0171
_diffrn_reflns_av_sigmaI/netI 0.0287
_diffrn_reflns_limit_h_max 7
_diffrn_reflns_limit_h_min -7
_diffrn_reflns_limit_k_max 11
_diffrn_reflns_limit_k_min -11
_diffrn_reflns_limit_l_max 21
_diffrn_reflns_limit_l_min -15
_diffrn_reflns_number 5946
_diffrn_reflns_theta_full 26.00
_diffrn_reflns_theta_max 26.00
_diffrn_reflns_theta_min 1.18
_exptl_absorpt_coefficient_mu 0.234
_exptl_absorpt_correction_T_max 0.9374
_exptl_absorpt_correction_T_min 0.9247
_exptl_absorpt_correction_type multi-scan
_exptl_absorpt_process_details SADABS
_exptl_crystal_colour colourless
_exptl_crystal_density_diffrn 1.382
_exptl_crystal_density_method 'not measured'
_exptl_crystal_description block
_exptl_crystal_F_000 406
_exptl_crystal_size_max 0.34
_exptl_crystal_size_mid 0.29
_exptl_crystal_size_min 0.28
_refine_diff_density_max 0.171
_refine_diff_density_min -0.294
_refine_diff_density_rms 0.037
_refine_ls_extinction_coef 0.0083(15)
_refine_ls_extinction_expression Fc^*^=kFc[1+0.001xFc^2^\l^3^/sin(2\q)]^-1/4^
_refine_ls_extinction_method SHELXL
_refine_ls_goodness_of_fit_ref 1.014
_refine_ls_hydrogen_treatment constr
_refine_ls_matrix_type full
_refine_ls_number_parameters 247
_refine_ls_number_reflns 3664
_refine_ls_number_restraints 0
_refine_ls_restrained_S_all 1.014
_refine_ls_R_factor_all 0.0564
_refine_ls_R_factor_gt 0.0386
_refine_ls_shift/su_max 0.002
_refine_ls_shift/su_mean 0.000
_refine_ls_structure_factor_coef Fsqd
_refine_ls_weighting_details 'calc w=1/[\s^2^(Fo^2^)+(0.0341P)^2^+0.3724P] where P=(Fo^2^+2Fc^2^)/3'
_refine_ls_weighting_scheme calc
_refine_ls_wR_factor_gt 0.0875
_refine_ls_wR_factor_ref 0.1003
_reflns_number_gt 2741
_reflns_number_total 3664
_reflns_threshold_expression >2sigma(I)
_cod_data_source_file ja6b01008_si_002.cif
_cod_data_source_block 150313hr_0m
_cod_depositor_comments
;
The following automatic conversions were performed:

data item '_symmetry_cell_setting' value 'Triclinic' was changed to
'triclinic' in accordance with the
/home/saulius/struct/COD-crude-data/automatic-downloads/DataCite-retrospective/ACS/depositions/lib/dictionaries/cif_core.dic
dictionary named 'cif_core.dic' version 2.4.2 last updated on
2011-04-26.

Automatic conversion script
Id: cif_fix_values 6909 2019-04-08 15:41:33Z antanas 
;
_cod_original_cell_volume 932.3(2)
_cod_original_sg_symbol_H-M P-1
_cod_database_code 4130166

loop_
_symmetry_equiv_pos_as_xyz
'x, y, z'
'-x, -y, -z'

loop_
_atom_site_label
_atom_site_type_symbol
_atom_site_fract_x
_atom_site_fract_y
_atom_site_fract_z
_atom_site_U_iso_or_equiv
_atom_site_adp_type
_atom_site_occupancy
_atom_site_symmetry_multiplicity
_atom_site_calc_flag
_atom_site_refinement_flags
C1 C 0.6766(3) 0.6941(2) 1.04948(10) 0.0465(5) Uani 1 1 d .
C2 C 0.7070(4) 0.6249(2) 0.97713(11) 0.0497(5) Uani 1 1 d .
H2 H 0.8246 0.5587 0.9710 0.060 Uiso 1 1 calc R
C3 C 0.5609(3) 0.6552(2) 0.91413(10) 0.0446(5) Uani 1 1 d .
H3 H 0.5809 0.6086 0.8653 0.053 Uiso 1 1 calc R
C4 C 0.3839(3) 0.75403(19) 0.92183(10) 0.0375(4) Uani 1 1 d .
C5 C 0.3567(4) 0.8193(2) 0.99544(11) 0.0508(5) Uani 1 1 d .
H5 H 0.2382 0.8845 1.0022 0.061 Uiso 1 1 calc R
C6 C 0.5025(4) 0.7893(2) 1.05938(11) 0.0558(5) Uani 1 1 d .
H6 H 0.4817 0.8338 1.1085 0.067 Uiso 1 1 calc R
C7 C 0.2338(3) 0.78754(19) 0.85247(10) 0.0365(4) Uani 1 1 d .
C8 C 0.0100(3) 0.87958(19) 0.71797(10) 0.0381(4) Uani 1 1 d .
H8 H -0.0932 0.8652 0.6698 0.046 Uiso 1 1 calc R
C9 C -0.1308(3) 0.8725(2) 0.78624(10) 0.0434(4) Uani 1 1 d .
H9 H -0.2183 0.7803 0.7793 0.052 Uiso 1 1 calc R
C10 C 0.0260(3) 0.8809(2) 0.86134(10) 0.0428(4) Uani 1 1 d .
H10A H 0.0751 0.9813 0.8769 0.051 Uiso 1 1 calc R
H10B H -0.0578 0.8487 0.9018 0.051 Uiso 1 1 calc R
C11 C 0.2393(3) 0.69317(19) 0.65056(10) 0.0392(4) Uani 1 1 d .
C12 C 0.4164(3) 0.57773(19) 0.65336(10) 0.0390(4) Uani 1 1 d .
C13 C 0.4239(4) 0.4704(2) 0.70337(12) 0.0531(5) Uani 1 1 d .
H13 H 0.3166 0.4685 0.7390 0.064 Uiso 1 1 calc R
C14 C 0.5918(5) 0.3666(2) 0.69973(15) 0.0734(7) Uani 1 1 d .
H14 H 0.5979 0.2949 0.7334 0.088 Uiso 1 1 calc R
C15 C 0.7493(5) 0.3678(3) 0.64714(16) 0.0800(8) Uani 1 1 d .
H15 H 0.8618 0.2972 0.6455 0.096 Uiso 1 1 calc R
C16 C 0.7427(4) 0.4717(3) 0.59717(15) 0.0717(7) Uani 1 1 d .
H16 H 0.8498 0.4720 0.5613 0.086 Uiso 1 1 calc R
C17 C 0.5753(4) 0.5771(2) 0.60007(12) 0.0523(5) Uani 1 1 d .
H17 H 0.5699 0.6479 0.5659 0.063 Uiso 1 1 calc R
C18 C 0.1366(3) 1.0262(2) 0.72168(10) 0.0429(4) Uani 1 1 d .
H18A H 0.0260 1.1038 0.7249 0.051 Uiso 1 1 calc R
H18B H 0.2427 1.0391 0.7685 0.051 Uiso 1 1 calc R
C19 C 0.2665(3) 1.0392(2) 0.65342(10) 0.0412(4) Uani 1 1 d .
O4 O 0.1413(2) 1.09568(16) 0.59701(8) 0.0545(4) Uani 1 1 d .
C20 C 0.2510(4) 1.1128(3) 0.52793(13) 0.0795(8) Uani 1 1 d .
H20A H 0.3956 1.1632 0.5420 0.119 Uiso 1 1 calc R
H20B H 0.1541 1.1680 0.4945 0.119 Uiso 1 1 calc R
H20C H 0.2760 1.0186 0.5013 0.119 Uiso 1 1 calc R
Cl1 Cl 0.86556(11) 0.65669(7) 1.12850(3) 0.0685(2) Uani 1 1 d .
N1 N 0.2967(2) 0.73215(15) 0.78740(8) 0.0369(3) Uani 1 1 d .
N2 N 0.1714(2) 0.75898(15) 0.71916(8) 0.0373(3) Uani 1 1 d .
O1 O -0.2847(2) 0.98956(17) 0.79258(8) 0.0573(4) Uani 1 1 d .
H1 H -0.3668 0.9901 0.7516 0.086 Uiso 1 1 calc R
O2 O 0.1557(2) 0.73150(15) 0.58921(7) 0.0551(4) Uani 1 1 d .
O3 O 0.4642(2) 1.00431(16) 0.64986(8) 0.0543(4) Uani 1 1 d .

loop_
_atom_site_aniso_label
_atom_site_aniso_U_11
_atom_site_aniso_U_22
_atom_site_aniso_U_33
_atom_site_aniso_U_23
_atom_site_aniso_U_13
_atom_site_aniso_U_12
C1 0.0532(12) 0.0503(11) 0.0348(10) 0.0098(8) -0.0063(8) -0.0014(9)
C2 0.0546(12) 0.0542(12) 0.0401(11) 0.0089(9) -0.0006(9) 0.0131(9)
C3 0.0521(11) 0.0497(11) 0.0317(9) 0.0042(8) 0.0028(8) 0.0106(9)
C4 0.0408(10) 0.0402(10) 0.0314(9) 0.0057(7) 0.0015(7) 0.0008(8)
C5 0.0553(12) 0.0581(12) 0.0375(10) -0.0001(9) 0.0023(9) 0.0159(10)
C6 0.0681(14) 0.0651(14) 0.0311(10) -0.0032(9) -0.0007(9) 0.0084(11)
C7 0.0366(9) 0.0399(10) 0.0330(9) 0.0051(7) 0.0024(7) 0.0022(7)
C8 0.0342(9) 0.0463(10) 0.0324(9) 0.0023(8) -0.0024(7) 0.0116(8)
C9 0.0308(9) 0.0576(12) 0.0417(10) 0.0051(9) 0.0035(8) 0.0066(8)
C10 0.0366(10) 0.0574(12) 0.0350(9) 0.0058(8) 0.0062(8) 0.0076(8)
C11 0.0437(10) 0.0398(10) 0.0335(9) 0.0035(8) 0.0006(8) 0.0065(8)
C12 0.0476(11) 0.0364(9) 0.0312(9) -0.0011(7) -0.0004(8) 0.0064(8)
C13 0.0742(14) 0.0403(11) 0.0454(11) 0.0054(9) 0.0086(10) 0.0096(10)
C14 0.110(2) 0.0431(12) 0.0656(15) 0.0082(11) -0.0038(15) 0.0254(13)
C15 0.0836(19) 0.0674(16) 0.0848(18) -0.0048(14) -0.0002(15) 0.0404(14)
C16 0.0594(15) 0.0784(17) 0.0766(17) -0.0053(14) 0.0175(12) 0.0194(13)
C17 0.0573(13) 0.0529(12) 0.0473(11) 0.0038(9) 0.0100(10) 0.0110(10)
C18 0.0454(10) 0.0438(10) 0.0397(10) 0.0043(8) 0.0047(8) 0.0127(8)
C19 0.0412(10) 0.0420(10) 0.0405(10) 0.0087(8) -0.0007(8) 0.0088(8)
O4 0.0460(8) 0.0730(10) 0.0480(8) 0.0256(7) 0.0007(6) 0.0154(7)
C20 0.0643(15) 0.128(2) 0.0534(14) 0.0437(15) 0.0040(12) 0.0059(15)
Cl1 0.0777(4) 0.0835(4) 0.0404(3) 0.0097(3) -0.0169(3) 0.0103(3)
N1 0.0406(8) 0.0399(8) 0.0293(7) 0.0051(6) -0.0023(6) 0.0076(6)
N2 0.0408(8) 0.0415(8) 0.0289(7) 0.0038(6) -0.0001(6) 0.0130(7)
O1 0.0364(7) 0.0850(11) 0.0495(8) 0.0026(7) 0.0038(6) 0.0239(7)
O2 0.0676(9) 0.0653(9) 0.0315(7) 0.0066(6) -0.0021(6) 0.0243(7)
O3 0.0383(8) 0.0749(10) 0.0511(8) 0.0145(7) 0.0030(6) 0.0160(7)

loop_
_atom_type_symbol
_atom_type_description
_atom_type_scat_dispersion_real
_atom_type_scat_dispersion_imag
_atom_type_scat_source
C C 0.0033 0.0016 'International Tables Vol C Tables 4.2.6.8 and 6.1.1.4'
H H 0.0000 0.0000 'International Tables Vol C Tables 4.2.6.8 and 6.1.1.4'
N N 0.0061 0.0033 'International Tables Vol C Tables 4.2.6.8 and 6.1.1.4'
Cl Cl 0.1484 0.1585 'International Tables Vol C Tables 4.2.6.8 and 6.1.1.4'
O O 0.0106 0.0060 'International Tables Vol C Tables 4.2.6.8 and 6.1.1.4'

loop_
_geom_angle_atom_site_label_1
_geom_angle_atom_site_label_2
_geom_angle_atom_site_label_3
_geom_angle
C6 C1 C2 121.01(17)
C6 C1 Cl1 120.42(15)
C2 C1 Cl1 118.57(16)
C3 C2 C1 119.10(18)
C2 C3 C4 121.46(17)
C5 C4 C3 117.70(16)
C5 C4 C7 122.16(16)
C3 C4 C7 120.13(15)
C4 C5 C6 121.32(19)
C1 C6 C5 119.38(18)
N1 C7 C4 114.93(15)
N1 C7 C10 124.78(15)
C4 C7 C10 120.29(15)
N2 C8 C9 107.13(14)
N2 C8 C18 111.17(14)
C9 C8 C18 112.01(15)
O1 C9 C10 107.63(15)
O1 C9 C8 111.53(15)
C10 C9 C8 110.19(15)
C7 C10 C9 111.25(15)
O2 C11 N2 119.47(16)
O2 C11 C12 121.53(16)
N2 C11 C12 119.00(15)
C17 C12 C13 119.28(18)
C17 C12 C11 116.49(16)
C13 C12 C11 124.18(17)
C14 C13 C12 119.4(2)
C15 C14 C13 120.7(2)
C16 C15 C14 120.5(2)
C15 C16 C17 119.6(2)
C12 C17 C16 120.5(2)
C19 C18 C8 113.21(15)
O3 C19 O4 123.42(17)
O3 C19 C18 124.50(16)
O4 C19 C18 112.08(16)
C19 O4 C20 116.59(16)
C7 N1 N2 119.62(14)
N1 N2 C11 117.93(14)
N1 N2 C8 120.56(13)
C11 N2 C8 119.84(13)

loop_
_geom_bond_atom_site_label_1
_geom_bond_atom_site_label_2
_geom_bond_distance
C1 C6 1.363(3)
C1 C2 1.381(3)
C1 Cl1 1.7433(18)
C2 C3 1.377(2)
C3 C4 1.393(2)
C4 C5 1.383(3)
C4 C7 1.483(2)
C5 C6 1.388(3)
C7 N1 1.284(2)
C7 C10 1.507(2)
C8 N2 1.466(2)
C8 C9 1.523(2)
C8 C18 1.531(3)
C9 O1 1.414(2)
C9 C10 1.515(2)
C11 O2 1.220(2)
C11 N2 1.379(2)
C11 C12 1.493(2)
C12 C17 1.380(3)
C12 C13 1.387(3)
C13 C14 1.379(3)
C14 C15 1.367(4)
C15 C16 1.363(4)
C16 C17 1.386(3)
C18 C19 1.492(3)
C19 O3 1.209(2)
C19 O4 1.322(2)
O4 C20 1.445(3)
N1 N2 1.3799(18)

loop_
_geom_torsion_atom_site_label_1
_geom_torsion_atom_site_label_2
_geom_torsion_atom_site_label_3
_geom_torsion_atom_site_label_4
_geom_torsion
C6 C1 C2 C3 1.2(3)
Cl1 C1 C2 C3 -179.08(16)
C1 C2 C3 C4 0.1(3)
C2 C3 C4 C5 -1.2(3)
C2 C3 C4 C7 178.16(18)
C3 C4 C5 C6 1.0(3)
C7 C4 C5 C6 -178.31(19)
C2 C1 C6 C5 -1.3(3)
Cl1 C1 C6 C5 178.93(17)
C4 C5 C6 C1 0.2(3)
C5 C4 C7 N1 172.02(18)
C3 C4 C7 N1 -7.3(3)
C5 C4 C7 C10 -7.7(3)
C3 C4 C7 C10 173.02(17)
N2 C8 C9 O1 176.96(14)
C18 C8 C9 O1 54.80(19)
N2 C8 C9 C10 57.5(2)
C18 C8 C9 C10 -64.66(19)
N1 C7 C10 C9 13.5(3)
C4 C7 C10 C9 -166.84(16)
O1 C9 C10 C7 -164.57(15)
C8 C9 C10 C7 -42.8(2)
O2 C11 C12 C17 37.5(3)
N2 C11 C12 C17 -141.61(18)
O2 C11 C12 C13 -139.8(2)
N2 C11 C12 C13 41.0(3)
C17 C12 C13 C14 1.0(3)
C11 C12 C13 C14 178.3(2)
C12 C13 C14 C15 -0.5(4)
C13 C14 C15 C16 -0.2(4)
C14 C15 C16 C17 0.2(4)
C13 C12 C17 C16 -0.9(3)
C11 C12 C17 C16 -178.45(19)
C15 C16 C17 C12 0.3(4)
N2 C8 C18 C19 63.11(19)
C9 C8 C18 C19 -177.06(14)
C8 C18 C19 O3 -90.2(2)
C8 C18 C19 O4 90.75(18)
O3 C19 O4 C20 1.0(3)
C18 C19 O4 C20 -179.90(19)
C4 C7 N1 N2 -178.76(14)
C10 C7 N1 N2 0.9(3)
C7 N1 N2 C11 -177.62(17)
C7 N1 N2 C8 17.1(2)
O2 C11 N2 N1 -168.82(16)
C12 C11 N2 N1 10.4(2)
O2 C11 N2 C8 -3.5(3)
C12 C11 N2 C8 175.70(16)
C9 C8 N2 N1 -46.3(2)
C18 C8 N2 N1 76.36(19)
C9 C8 N2 C11 148.73(16)
C18 C8 N2 C11 -88.59(19)
